data_4512818
loop_
_publ_author_name
'Qu, Bo-Tao'
'Lai, Jian-Cheng'
'Liu, Sheng'
'Liu, Feng'
'Gao, Yan-Dong'
'You, Xiao-Zeng'

_publ_section_title
;
 Cu- and Ag-Based Metal--Organic Frameworks with
 4-Pyranone-2,6-dicarboxylic Acid: Syntheses, Crystal Structures, and
 Dielectric Properties
;
_journal_issue 4
_journal_name_full 'Crystal Growth &amp; Design'
_journal_page_first 1707
_journal_paper_doi 10.1021/cg501706t
_journal_volume 15
_journal_year 2015
_chemical_formula_moiety 'C7 H6 Cu O8, H2O'
_chemical_formula_sum 'C7 H8 Cu O9'
_chemical_formula_weight 299.67
_chemical_name_systematic
; 
 ? 
;
_space_group_IT_number 14
_symmetry_cell_setting monoclinic
_symmetry_space_group_name_Hall '-P 2ybc'
_symmetry_space_group_name_H-M 'P 1 21/c 1'
_atom_sites_solution_hydrogens geom
_atom_sites_solution_primary direct
_atom_sites_solution_secondary difmap
_audit_creation_method SHELXL-97
_cell_angle_alpha 90.00
_cell_angle_beta 94.1730(10)
_cell_angle_gamma 90.00
_cell_formula_units_Z 4
_cell_length_a 5.0687(3)
_cell_length_b 14.8844(9)
_cell_length_c 13.6533(9)
_cell_measurement_reflns_used 2504
_cell_measurement_temperature 293(2)
_cell_measurement_theta_max 27.378
_cell_measurement_theta_min 2.737
_cell_volume 1027.34(11)
_computing_structure_refinement 'SHELXL-97 (Sheldrick, 1997)'
_computing_structure_solution 'SHELXS-97 (Sheldrick, 1990)'
_diffrn_ambient_temperature 293(2)
_diffrn_measured_fraction_theta_full 0.998
_diffrn_measured_fraction_theta_max 0.998
_diffrn_radiation_monochromator graphite
_diffrn_radiation_source 'fine-focus sealed tube'
_diffrn_radiation_type MoK\a
_diffrn_radiation_wavelength 0.71073
_diffrn_reflns_av_R_equivalents 0.0229
_diffrn_reflns_av_sigmaI/netI 0.0262
_diffrn_reflns_limit_h_max 4
_diffrn_reflns_limit_h_min -6
_diffrn_reflns_limit_k_max 19
_diffrn_reflns_limit_k_min -19
_diffrn_reflns_limit_l_max 17
_diffrn_reflns_limit_l_min -17
_diffrn_reflns_number 6793
_diffrn_reflns_theta_full 27.46
_diffrn_reflns_theta_max 27.46
_diffrn_reflns_theta_min 2.03
_exptl_absorpt_coefficient_mu 2.164
_exptl_absorpt_correction_T_max 0.705
_exptl_absorpt_correction_T_min 0.642
_exptl_absorpt_correction_type multi-scan
_exptl_absorpt_process_details '(SADABS; Sheldrick, 2004)'
_exptl_crystal_colour green
_exptl_crystal_density_diffrn 1.938
_exptl_crystal_density_method 'not measured'
_exptl_crystal_description block
_exptl_crystal_F_000 604
_exptl_crystal_size_max 0.21
_exptl_crystal_size_mid 0.18
_exptl_crystal_size_min 0.16
_refine_diff_density_max 0.384
_refine_diff_density_min -0.266
_refine_diff_density_rms 0.064
_refine_ls_extinction_method none
_refine_ls_goodness_of_fit_ref 1.054
_refine_ls_hydrogen_treatment mixed
_refine_ls_matrix_type full
_refine_ls_number_parameters 172
_refine_ls_number_reflns 2361
_refine_ls_number_restraints 9
_refine_ls_restrained_S_all 1.055
_refine_ls_R_factor_all 0.0328
_refine_ls_R_factor_gt 0.0249
_refine_ls_shift/su_max 0.001
_refine_ls_shift/su_mean 0.000
_refine_ls_structure_factor_coef Fsqd
_refine_ls_weighting_details 'calc w=1/[\s^2^(Fo^2^)+(0.0307P)^2^+0.3485P] where P=(Fo^2^+2Fc^2^)/3'
_refine_ls_weighting_scheme calc
_refine_ls_wR_factor_gt 0.0603
_refine_ls_wR_factor_ref 0.0637
_reflns_number_gt 2006
_reflns_number_total 2361
_reflns_threshold_expression >2sigma(I)
_cod_data_source_file cg501706t_si_002.cif
_cod_data_source_block 2
_cod_depositor_comments
;
The following automatic conversions were performed:

'_symmetry_cell_setting' value 'Monoclinic' changed to 'monoclinic'
according to
/usr/data/users/saulius/crontab/automatic-downloads/rss-feeds/ACS/lib/dictionaries/cif_core.dic
dictionary named 'cif_core.dic' version 2.4.2 from 2011-04-26.

Automatic conversion script
Id: cif_fix_values 3086 2015-02-26 13:12:21Z robertas 

 Adding full bibliography for 4512817--4512819.cif.
;
_cod_original_sg_symbol_H-M P2(1)/c
_cod_database_code 4512818

loop_
_symmetry_equiv_pos_as_xyz
'x, y, z'
'-x, y+1/2, -z+1/2'
'-x, -y, -z'
'x, -y-1/2, z-1/2'

loop_
_atom_site_label
_atom_site_type_symbol
_atom_site_fract_x
_atom_site_fract_y
_atom_site_fract_z
_atom_site_U_iso_or_equiv
_atom_site_adp_type
_atom_site_occupancy
_atom_site_symmetry_multiplicity
_atom_site_calc_flag
_atom_site_refinement_flags
C1 C 0.4671(4) 0.54200(13) 0.85078(14) 0.0190(4) Uani 1 1 d .
C2 C 0.2674(4) 0.48600(13) 0.88844(14) 0.0209(4) Uani 1 1 d .
H2 H 0.1813 0.5048 0.9427 0.025 Uiso 1 1 calc R
C3 C 0.2037(4) 0.40675(13) 0.84624(13) 0.0175(4) Uani 1 1 d .
C4 C 0.5093(4) 0.42581(13) 0.72887(14) 0.0189(4) Uani 1 1 d .
C5 C 0.5858(4) 0.50605(13) 0.76605(15) 0.0214(4) Uani 1 1 d .
H5 H 0.7160 0.5386 0.7371 0.026 Uiso 1 1 calc R
C6 C 0.6369(4) 0.37859(13) 0.64628(15) 0.0223(4) Uani 1 1 d .
C7 C 0.0000(4) 0.34200(13) 0.87997(13) 0.0177(4) Uani 1 1 d .
Cu1 Cu -0.26695(5) 0.279644(16) 1.045564(17) 0.01885(9) Uani 1 1 d .
H1WA H 0.189(7) 0.0467(15) 0.938(2) 0.073(11) Uiso 1 1 d D
H1WB H 0.087(6) 0.103(2) 1.005(2) 0.072(11) Uiso 1 1 d D
H7WB H -0.584(5) 0.1914(14) 0.9395(18) 0.039(8) Uiso 1 1 d D
H8WB H 0.146(4) 0.3271(19) 1.144(2) 0.067(11) Uiso 1 1 d D
O1 O -0.0734(3) 0.36000(9) 0.96499(10) 0.0237(3) Uani 1 1 d .
O2 O -0.0795(3) 0.28041(10) 0.82552(10) 0.0266(3) Uani 1 1 d .
O3 O 0.5570(3) 0.29934(9) 0.63110(10) 0.0241(3) Uani 1 1 d .
O4 O 0.8088(4) 0.41928(11) 0.60468(12) 0.0386(4) Uani 1 1 d .
O5 O 0.5366(3) 0.61531(9) 0.88904(10) 0.0234(3) Uani 1 1 d .
O6 O 0.3176(3) 0.37586(9) 0.76612(10) 0.0198(3) Uani 1 1 d .
O7 O -0.4910(3) 0.23660(11) 0.93263(11) 0.0296(4) Uani 1 1 d D
H7WA H -0.4057 0.2360 0.8839 0.044 Uiso 1 1 calc RD
O8 O 0.0015(3) 0.30495(12) 1.15288(11) 0.0321(4) Uani 1 1 d D
H8WA H -0.0068 0.2668 1.1959 0.048 Uiso 1 1 calc RD
O1W O 0.1885(5) 0.09917(14) 0.96020(18) 0.0657(7) Uani 1 1 d D

loop_
_atom_site_aniso_label
_atom_site_aniso_U_11
_atom_site_aniso_U_22
_atom_site_aniso_U_33
_atom_site_aniso_U_23
_atom_site_aniso_U_13
_atom_site_aniso_U_12
C1 0.0196(10) 0.0167(9) 0.0212(9) 0.0002(7) 0.0054(8) -0.0004(8)
C2 0.0246(11) 0.0205(10) 0.0189(9) -0.0034(8) 0.0106(8) -0.0018(8)
C3 0.0201(9) 0.0195(10) 0.0139(9) 0.0000(7) 0.0076(7) 0.0009(8)
C4 0.0209(10) 0.0174(9) 0.0196(9) 0.0013(7) 0.0098(8) 0.0015(8)
C5 0.0231(10) 0.0181(9) 0.0243(10) 0.0015(8) 0.0112(8) -0.0018(8)
C6 0.0267(11) 0.0193(10) 0.0222(10) 0.0001(8) 0.0115(9) 0.0038(8)
C7 0.0192(10) 0.0169(9) 0.0176(9) 0.0013(7) 0.0057(8) 0.0004(8)
Cu1 0.02207(14) 0.01800(13) 0.01750(13) 0.00179(9) 0.00839(9) -0.00390(10)
O1 0.0326(8) 0.0219(7) 0.0183(7) -0.0042(6) 0.0130(6) -0.0086(6)
O2 0.0315(8) 0.0276(8) 0.0220(7) -0.0076(6) 0.0109(6) -0.0121(7)
O3 0.0287(8) 0.0203(7) 0.0249(7) -0.0049(6) 0.0122(6) 0.0023(6)
O4 0.0472(10) 0.0286(9) 0.0445(10) -0.0014(7) 0.0348(9) -0.0038(8)
O5 0.0227(7) 0.0187(7) 0.0300(8) -0.0064(6) 0.0092(6) -0.0037(6)
O6 0.0247(7) 0.0165(7) 0.0196(7) -0.0037(5) 0.0115(6) -0.0032(6)
O7 0.0311(9) 0.0325(9) 0.0258(8) 0.0017(7) 0.0066(7) -0.0119(7)
O8 0.0229(8) 0.0465(10) 0.0268(8) 0.0144(7) 0.0018(7) -0.0097(8)
O1W 0.0813(16) 0.0386(12) 0.0851(17) -0.0232(11) 0.0589(14) -0.0291(12)

loop_
_atom_type_symbol
_atom_type_description
_atom_type_scat_dispersion_real
_atom_type_scat_dispersion_imag
_atom_type_scat_source
C C 0.0033 0.0016 'International Tables Vol C Tables 4.2.6.8 and 6.1.1.4'
Cu Cu 0.3201 1.2651 'International Tables Vol C Tables 4.2.6.8 and 6.1.1.4'
O O 0.0106 0.0060 'International Tables Vol C Tables 4.2.6.8 and 6.1.1.4'
H H 0.0000 0.0000 'International Tables Vol C Tables 4.2.6.8 and 6.1.1.4'

loop_
_geom_angle_atom_site_label_1
_geom_angle_atom_site_label_2
_geom_angle_atom_site_label_3
_geom_angle
_geom_angle_site_symmetry_1
_geom_angle_site_symmetry_3
O5 C1 C2 122.83(18) . .
O5 C1 C5 122.47(18) . .
C2 C1 C5 114.68(17) . .
C3 C2 C1 120.72(18) . .
C3 C2 H2 119.6 . .
C1 C2 H2 119.6 . .
C2 C3 O6 122.81(17) . .
C2 C3 C7 125.40(17) . .
O6 C3 C7 111.79(16) . .
C5 C4 O6 122.85(17) . .
C5 C4 C6 124.52(18) . .
O6 C4 C6 112.51(16) . .
C4 C5 C1 120.38(18) . .
C4 C5 H5 119.8 . .
C1 C5 H5 119.8 . .
O4 C6 O3 127.87(19) . .
O4 C6 C4 118.02(18) . .
O3 C6 C4 114.06(17) . .
O2 C7 O1 127.12(18) . .
O2 C7 C3 119.55(16) . .
O1 C7 C3 113.32(16) . .
O3 Cu1 O1 176.79(7) 4_466 .
O3 Cu1 O7 90.57(7) 4_466 .
O1 Cu1 O7 92.50(6) . .
O3 Cu1 O8 89.49(7) 4_466 .
O1 Cu1 O8 87.32(7) . .
O7 Cu1 O8 169.49(7) . .
O3 Cu1 O5 82.22(6) 4_466 3_567
O1 Cu1 O5 98.07(6) . 3_567
O7 Cu1 O5 101.62(6) . 3_567
O8 Cu1 O5 88.80(7) . 3_567
C7 O1 Cu1 125.52(13) . .
C6 O3 Cu1 120.98(13) . 4_665
C1 O5 Cu1 126.79(13) . 3_567
C4 O6 C3 118.53(15) . .
Cu1 O7 H7WB 118.6(18) . .
Cu1 O7 H7WA 109.5 . .
H7WB O7 H7WA 114.9 . .
Cu1 O8 H8WB 123(2) . .
Cu1 O8 H8WA 109.5 . .
H8WB O8 H8WA 118.9 . .
H1WA O1W H1WB 110(3) . .

loop_
_geom_bond_atom_site_label_1
_geom_bond_atom_site_label_2
_geom_bond_distance
_geom_bond_site_symmetry_2
C1 O5 1.249(2) .
C1 C2 1.435(3) .
C1 C5 1.445(3) .
C2 C3 1.342(3) .
C2 H2 0.9300 .
C3 O6 1.354(2) .
C3 C7 1.509(3) .
C4 C5 1.344(3) .
C4 O6 1.352(2) .
C4 C6 1.514(3) .
C5 H5 0.9300 .
C6 O4 1.233(2) .
C6 O3 1.260(2) .
C7 O2 1.230(2) .
C7 O1 1.273(2) .
Cu1 O3 1.9220(14) 4_466
Cu1 O1 1.9391(14) .
Cu1 O7 1.9553(16) .
Cu1 O8 1.9623(16) .
Cu1 O5 2.2994(14) 3_567
O3 Cu1 1.9220(14) 4_665
O5 Cu1 2.2994(14) 3_567
O7 H7WB 0.830(15) .
O7 H7WA 0.8200 .
O8 H8WB 0.821(16) .
O8 H8WA 0.8200 .
O1W H1WA 0.838(17) .
O1W H1WB 0.825(17) .

loop_
_geom_hbond_atom_site_label_D
_geom_hbond_atom_site_label_H
_geom_hbond_atom_site_label_A
_geom_hbond_distance_DH
_geom_hbond_distance_HA
_geom_hbond_distance_DA
_geom_hbond_angle_DHA
_geom_hbond_site_symmetry_A
O1W H1WA O4 0.838(17) 1.984(18) 2.821(3) 176(3) 2_646
O1W H1WB O4 0.825(17) 2.06(2) 2.867(2) 166(3) 4_466
O7 H7WB O1W 0.830(15) 1.828(15) 2.656(2) 174(3) 1_455
O8 H8WB O5 0.821(16) 1.904(15) 2.723(2) 174(3) 3_667
O8 H8WA O2 0.82 1.96 2.735(2) 156.4 4_566
O7 H7WA O2 0.82 2.00 2.713(2) 145.1 .

loop_
_geom_torsion_atom_site_label_1
_geom_torsion_atom_site_label_2
_geom_torsion_atom_site_label_3
_geom_torsion_atom_site_label_4
_geom_torsion
_geom_torsion_site_symmetry_1
_geom_torsion_site_symmetry_4
O5 C1 C2 C3 -178.42(19) . .
C5 C1 C2 C3 0.4(3) . .
C1 C2 C3 O6 -1.2(3) . .
C1 C2 C3 C7 179.28(19) . .
O6 C4 C5 C1 1.4(3) . .
C6 C4 C5 C1 -174.42(19) . .
O5 C1 C5 C4 178.3(2) . .
C2 C1 C5 C4 -0.5(3) . .
C5 C4 C6 O4 -6.1(3) . .
O6 C4 C6 O4 177.69(19) . .
C5 C4 C6 O3 171.5(2) . .
O6 C4 C6 O3 -4.7(3) . .
C2 C3 C7 O2 165.8(2) . .
O6 C3 C7 O2 -13.8(3) . .
C2 C3 C7 O1 -13.3(3) . .
O6 C3 C7 O1 167.14(17) . .
O2 C7 O1 Cu1 15.7(3) . .
C3 C7 O1 Cu1 -165.30(13) . .
O3 Cu1 O1 C7 122.8(10) 4_466 .
O7 Cu1 O1 C7 -40.12(17) . .
O8 Cu1 O1 C7 129.37(17) . .
O5 Cu1 O1 C7 -142.23(17) 3_567 .
O4 C6 O3 Cu1 7.9(3) . 4_665
C4 C6 O3 Cu1 -169.43(13) . 4_665
C2 C1 O5 Cu1 -38.9(3) . 3_567
C5 C1 O5 Cu1 142.37(16) . 3_567
C5 C4 O6 C3 -2.1(3) . .
C6 C4 O6 C3 174.14(16) . .
C2 C3 O6 C4 2.0(3) . .
C7 C3 O6 C4 -178.39(16) . .
